data_4125351
loop_
_publ_author_name
'Metrano, Anthony J.'
'Abascal, Nadia C.'
'Mercado, Brandon Q.'
'Paulson, Eric K.'
'Hurtley, Anna E.'
'Miller, Scott J.'

_publ_section_title
;
 Diversity of Secondary Structure in Catalytic Peptides with
 \b-Turn-Biased Sequences.
;
_journal_issue 1
_journal_name_full 'Journal of the American Chemical Society'
_journal_page_first 492
_journal_page_last 516
_journal_paper_doi 10.1021/jacs.6b11348
_journal_volume 139
_journal_year 2017
_chemical_absolute_configuration syn
_chemical_formula_moiety 'C32 H49 N5 O7'
_chemical_formula_sum 'C32 H49 N5 O7'
_chemical_formula_weight 615.76
_space_group_crystal_system triclinic
_space_group_IT_number 1
_space_group_name_Hall 'P 1'
_space_group_name_H-M_alt 'P 1'
_symmetry_space_group_name_Hall 'P 1'
_symmetry_space_group_name_H-M 'P 1'
_atom_sites_solution_hydrogens mixed
_atom_sites_solution_primary direct
_atom_sites_solution_secondary difmap
_audit_creation_method SHELXL-2014/7
_cell_angle_alpha 83.314(2)
_cell_angle_beta 84.006(2)
_cell_angle_gamma 78.952(2)
_cell_formula_units_Z 2
_cell_length_a 5.8475(2)
_cell_length_b 11.4463(4)
_cell_length_c 26.2716(8)
_cell_measurement_reflns_used 9966
_cell_measurement_temperature 100(2)
_cell_measurement_theta_max 57.757
_cell_measurement_theta_min 4.977
_cell_volume 1708.00(10)
_computing_cell_refinement 'Bruker SAINT'
_computing_data_collection 'Bruker APEX2'
_computing_data_reduction 'Bruker SAINT'
_computing_molecular_graphics
;
Dolomanov, O.V.; Bourhis, L.J.; Gildea, R.J.; Howard, J.A.K.; Puschmann, H., 
OLEX2: A complete structure solution, refinement and analysis program
(2009). J. Appl. Cryst., 42, 339-341.
;
_computing_publication_material 'CIFTAB-2013/2 (Sheldrick, 2013)'
_computing_structure_refinement 'SHELXL-2014/7 (Sheldrick, 2014)'
_computing_structure_solution 'SHELXT-2014/5 (Sheldrick, 2014)'
_diffrn_ambient_temperature 100(2)
_diffrn_detector_area_resol_mean 10.42
_diffrn_measured_fraction_theta_full 1.000
_diffrn_measured_fraction_theta_max 0.997
_diffrn_measurement_device_type 'Bruker D8 with PHOTON 100 detector'
_diffrn_measurement_method '\w/\q shutterless scans'
_diffrn_radiation_type Synchrotron
_diffrn_radiation_wavelength 0.7749
_diffrn_reflns_av_R_equivalents 0.0472
_diffrn_reflns_av_unetI/netI 0.0655
_diffrn_reflns_Laue_measured_fraction_full 1.000
_diffrn_reflns_Laue_measured_fraction_max 0.997
_diffrn_reflns_limit_h_max 7
_diffrn_reflns_limit_h_min -7
_diffrn_reflns_limit_k_max 14
_diffrn_reflns_limit_k_min -14
_diffrn_reflns_limit_l_max 32
_diffrn_reflns_limit_l_min -32
_diffrn_reflns_number 32816
_diffrn_reflns_point_group_measured_fraction_full 0.971
_diffrn_reflns_point_group_measured_fraction_max 0.967
_diffrn_reflns_theta_full 27.706
_diffrn_reflns_theta_max 28.988
_diffrn_reflns_theta_min 2.083
_diffrn_source 'Advanced Light Source station 11.3.1'
_exptl_absorpt_coefficient_mu 0.102
_exptl_absorpt_correction_T_max 0.7458
_exptl_absorpt_correction_T_min 0.6849
_exptl_absorpt_correction_type multi-scan
_exptl_absorpt_process_details 'SADABS-2014/5 (Bruker AXS)'
_exptl_crystal_colour colorless
_exptl_crystal_density_diffrn 1.197
_exptl_crystal_density_method 'not measured'
_exptl_crystal_description plate
_exptl_crystal_F_000 664
_exptl_crystal_size_max 0.220
_exptl_crystal_size_mid 0.010
_exptl_crystal_size_min 0.010
_refine_diff_density_max 0.175
_refine_diff_density_min -0.217
_refine_diff_density_rms 0.046
_refine_ls_abs_structure_details
; 
 Flack x determined using 4278 quotients [(I+)-(I-)]/[(I+)+(I-)] 
 (Parsons, Flack and Wagner, Acta Cryst. B69 (2013) 249-259). 
;
_refine_ls_abs_structure_Flack -0.3(4)
_refine_ls_extinction_method none
_refine_ls_goodness_of_fit_ref 1.017
_refine_ls_hydrogen_treatment mixed
_refine_ls_matrix_type full
_refine_ls_number_parameters 833
_refine_ls_number_reflns 13569
_refine_ls_number_restraints 3
_refine_ls_restrained_S_all 1.017
_refine_ls_R_factor_all 0.0606
_refine_ls_R_factor_gt 0.0420
_refine_ls_shift/su_max 0.000
_refine_ls_shift/su_mean 0.000
_refine_ls_structure_factor_coef Fsqd
_refine_ls_weighting_details 'w=1/[\s^2^(Fo^2^)+(0.0382P)^2^] where P=(Fo^2^+2Fc^2^)/3'
_refine_ls_weighting_scheme calc
_refine_ls_wR_factor_gt 0.0815
_refine_ls_wR_factor_ref 0.0879
_reflns_Friedel_coverage 0.939
_reflns_Friedel_fraction_full 0.943
_reflns_Friedel_fraction_max 0.936
_reflns_number_gt 10886
_reflns_number_total 13569
_reflns_threshold_expression 'I > 2\s(I)'
_cod_data_source_file ja6b11348_si_020.cif
_cod_data_source_block sjm15
_cod_depositor_comments 'Adding full bibliography for 4125336--4125366.cif.'
_cod_database_code 4125351
_shelx_shelxl_version_number 2014/7
_shelx_space_group_comment
; 
The symmetry employed for this shelxl refinement is uniquely defined 
by the following loop, which should always be used as a source of 
symmetry information in preference to the above space-group names. 
They are only intended as comments. 
;
_shelx_estimated_absorpt_t_min 0.978
_shelx_estimated_absorpt_t_max 0.999

loop_
_space_group_symop_operation_xyz
'x, y, z'

loop_
_atom_site_label
_atom_site_type_symbol
_atom_site_fract_x
_atom_site_fract_y
_atom_site_fract_z
_atom_site_U_iso_or_equiv
_atom_site_adp_type
_atom_site_occupancy
_atom_site_site_symmetry_order
_atom_site_calc_flag
_atom_site_refinement_flags_posn
_atom_site_refinement_flags_adp
O1A O 1.0724(4) 0.39526(18) 0.86963(8) 0.0197(5) Uani 1 1 d . .
O2A O 0.8367(4) 0.11814(18) 0.85511(8) 0.0194(5) Uani 1 1 d . .
O3A O 0.6214(4) 0.22297(18) 0.75083(8) 0.0204(5) Uani 1 1 d . .
O4A O 0.7780(4) 0.23363(18) 0.58490(8) 0.0200(5) Uani 1 1 d . .
O5A O 0.7335(4) 0.03824(18) 0.59724(8) 0.0235(5) Uani 1 1 d . .
O6A O 1.3124(4) 0.54183(18) 0.77416(8) 0.0204(5) Uani 1 1 d . .
O7A O 0.9388(4) 0.62448(19) 0.79486(9) 0.0241(5) Uani 1 1 d . .
N1A N 0.8556(5) 0.3851(2) 0.80539(9) 0.0182(6) Uani 1 1 d . .
H1A H 0.744(7) 0.362(3) 0.7966(14) 0.028(10) Uiso 1 1 d . .
N2A N 0.5477(5) 0.2750(2) 0.87190(9) 0.0152(5) Uani 1 1 d . .
H2A H 0.401(7) 0.307(3) 0.8710(14) 0.031(10) Uiso 1 1 d . .
N3A N 0.5414(4) 0.0491(2) 0.79049(9) 0.0169(5) Uani 1 1 d . .
N4A N 0.7867(5) 0.1413(2) 0.66280(9) 0.0201(6) Uani 1 1 d . .
H4A H 0.770(7) 0.213(3) 0.6723(14) 0.036(11) Uiso 1 1 d . .
N5A N 1.1546(5) -0.0925(2) 0.68854(10) 0.0259(6) Uani 1 1 d . .
C1A C 0.9523(7) 0.5315(4) 0.62253(13) 0.0356(9) Uani 1 1 d . .
H1AA H 0.8814 0.4672 0.6129 0.053 Uiso 1 1 calc R U
H1AB H 1.0585 0.5571 0.5938 0.053 Uiso 1 1 calc R U
H1AC H 0.8293 0.5994 0.6307 0.053 Uiso 1 1 calc R U
C2A C 1.0887(6) 0.4861(3) 0.66941(12) 0.0237(7) Uani 1 1 d . .
H2AA H 1.1586 0.5531 0.6788 0.028 Uiso 1 1 calc R U
C3A C 0.9242(6) 0.4495(3) 0.71452(11) 0.0230(7) Uani 1 1 d . .
H3AA H 0.8718 0.3762 0.7073 0.028 Uiso 1 1 calc R U
H3AB H 0.7842 0.5134 0.7169 0.028 Uiso 1 1 calc R U
C4A C 1.0282(5) 0.4255(3) 0.76686(11) 0.0182(7) Uani 1 1 d . .
H4AA H 1.1738 0.3633 0.7651 0.022 Uiso 1 1 calc R U
C5A C 0.8940(5) 0.3724(2) 0.85522(11) 0.0164(6) Uani 1 1 d . .
C6A C 0.6959(5) 0.3419(3) 0.89384(11) 0.0167(6) Uani 1 1 d . .
C7A C 0.5372(5) 0.4594(3) 0.90963(11) 0.0175(6) Uani 1 1 d . .
H7AA H 0.6297 0.5227 0.9110 0.021 Uiso 1 1 calc R U
H7AB H 0.4144 0.4888 0.8856 0.021 Uiso 1 1 calc R U
C8A C 0.4328(5) 0.4201(3) 0.96255(11) 0.0189(7) Uani 1 1 d . .
C9A C 0.2293(6) 0.4721(3) 0.98938(12) 0.0254(7) Uani 1 1 d . .
H9A H 0.1382 0.5445 0.9756 0.030 Uiso 1 1 calc R U
C10A C 0.1611(7) 0.4164(4) 1.03677(13) 0.0342(9) Uani 1 1 d . .
H10A H 0.0208 0.4502 1.0555 0.041 Uiso 1 1 calc R U
C11A C 0.2958(7) 0.3119(4) 1.05691(13) 0.0361(9) Uani 1 1 d . .
H11A H 0.2469 0.2745 1.0894 0.043 Uiso 1 1 calc R U
C12A C 0.5015(7) 0.2608(3) 1.03041(12) 0.0296(8) Uani 1 1 d . .
H12A H 0.5947 0.1896 1.0446 0.035 Uiso 1 1 calc R U
C13A C 0.5686(6) 0.3160(3) 0.98267(11) 0.0207(7) Uani 1 1 d . .
C14A C 0.7772(6) 0.2774(3) 0.94555(11) 0.0196(7) Uani 1 1 d . .
H14A H 0.8105 0.1895 0.9447 0.024 Uiso 1 1 calc R U
H14B H 0.9182 0.3039 0.9545 0.024 Uiso 1 1 calc R U
C15A C 0.6313(5) 0.1670(3) 0.85508(11) 0.0154(6) Uani 1 1 d . .
C16A C 0.4468(5) 0.1083(3) 0.83701(11) 0.0157(6) Uani 1 1 d . .
H16A H 0.3028 0.1688 0.8301 0.019 Uiso 1 1 calc R U
C17A C 0.3873(6) 0.0053(3) 0.87574(11) 0.0194(7) Uani 1 1 d . .
H17A H 0.5179 -0.0271 0.8975 0.023 Uiso 1 1 calc R U
H17B H 0.2445 0.0320 0.8982 0.023 Uiso 1 1 calc R U
C18A C 0.3482(6) -0.0880(3) 0.84215(11) 0.0202(7) Uani 1 1 d . .
H18A H 0.3730 -0.1690 0.8609 0.024 Uiso 1 1 calc R U
H18B H 0.1881 -0.0692 0.8307 0.024 Uiso 1 1 calc R U
C19A C 0.5302(6) -0.0793(3) 0.79683(12) 0.0218(7) Uani 1 1 d . .
H19A H 0.6832 -0.1287 0.8046 0.026 Uiso 1 1 calc R U
H19B H 0.4798 -0.1045 0.7656 0.026 Uiso 1 1 calc R U
C20A C 0.6317(5) 0.1137(3) 0.75045(11) 0.0176(6) Uani 1 1 d . .
C21A C 0.7638(5) 0.0505(3) 0.70524(11) 0.0183(7) Uani 1 1 d . .
H21A H 0.6742 -0.0085 0.6955 0.022 Uiso 1 1 calc R U
C22A C 0.7608(5) 0.1288(3) 0.61335(11) 0.0180(7) Uani 1 1 d . .
C23A C 0.7255(6) 0.2514(3) 0.53058(11) 0.0206(7) Uani 1 1 d . .
C24A C 0.4710(6) 0.2433(3) 0.52771(13) 0.0267(8) Uani 1 1 d . .
H24A H 0.4448 0.1634 0.5418 0.040 Uiso 1 1 calc R U
H24B H 0.4334 0.2579 0.4918 0.040 Uiso 1 1 calc R U
H24C H 0.3706 0.3035 0.5477 0.040 Uiso 1 1 calc R U
C25A C 0.8913(6) 0.1629(3) 0.49929(12) 0.0261(7) Uani 1 1 d . .
H25A H 0.8610 0.0820 0.5101 0.039 Uiso 1 1 calc R U
H25B H 1.0530 0.1662 0.5048 0.039 Uiso 1 1 calc R U
H25C H 0.8673 0.1832 0.4627 0.039 Uiso 1 1 calc R U
C26A C 0.7659(7) 0.3770(3) 0.51457(12) 0.0281(8) Uani 1 1 d . .
H26A H 0.6584 0.4326 0.5356 0.042 Uiso 1 1 calc R U
H26B H 0.7380 0.3984 0.4782 0.042 Uiso 1 1 calc R U
H26C H 0.9275 0.3819 0.5195 0.042 Uiso 1 1 calc R U
C27A C 1.2862(8) 0.3839(4) 0.65689(15) 0.0489(11) Uani 1 1 d . .
H27A H 1.3749 0.3570 0.6871 0.073 Uiso 1 1 calc R U
H27B H 1.3900 0.4112 0.6281 0.073 Uiso 1 1 calc R U
H27C H 1.2211 0.3174 0.6474 0.073 Uiso 1 1 calc R U
C28A C 1.0824(5) 0.5411(3) 0.78126(11) 0.0183(7) Uani 1 1 d . .
C29A C 1.3756(6) 0.6521(3) 0.78504(14) 0.0278(8) Uani 1 1 d . .
H29A H 1.3237 0.7160 0.7583 0.042 Uiso 1 1 calc R U
H29B H 1.5457 0.6411 0.7856 0.042 Uiso 1 1 calc R U
H29C H 1.3002 0.6739 0.8186 0.042 Uiso 1 1 calc R U
C30A C 1.0035(6) -0.0151(3) 0.72277(12) 0.0221(7) Uani 1 1 d . .
H30A H 1.0908 0.0462 0.7301 0.027 Uiso 1 1 calc R U
H30B H 0.9744 -0.0638 0.7557 0.027 Uiso 1 1 calc R U
C31A C 1.0486(7) -0.1876(3) 0.67426(14) 0.0332(8) Uani 1 1 d . .
H31A H 1.1689 -0.2457 0.6573 0.050 Uiso 1 1 calc R U
H31B H 0.9282 -0.1536 0.6507 0.050 Uiso 1 1 calc R U
H31C H 0.9773 -0.2277 0.7052 0.050 Uiso 1 1 calc R U
C32A C 1.2703(6) -0.0332(3) 0.64381(13) 0.0316(8) Uani 1 1 d . .
H32A H 1.1638 -0.0118 0.6164 0.047 Uiso 1 1 calc R U
H32B H 1.4112 -0.0873 0.6316 0.047 Uiso 1 1 calc R U
H32C H 1.3138 0.0395 0.6533 0.047 Uiso 1 1 calc R U
O1B O 0.0583(4) 0.88685(19) 0.12864(8) 0.0221(5) Uani 1 1 d . .
O2B O 0.4912(4) 0.61245(19) 0.17965(8) 0.0227(5) Uani 1 1 d . .
O3B O 0.6456(4) 0.75544(18) 0.26367(8) 0.0232(5) Uani 1 1 d . .
O4B O 0.5200(4) 0.79802(18) 0.43050(8) 0.0246(5) Uani 1 1 d . .
O5B O 0.7118(4) 0.60434(19) 0.43387(8) 0.0265(5) Uani 1 1 d . .
O6B O -0.2562(4) 1.07639(19) 0.19850(8) 0.0249(5) Uani 1 1 d . .
O7B O 0.0799(4) 1.1368(2) 0.16968(9) 0.0264(5) Uani 1 1 d . .
N1B N 0.2880(5) 0.8918(2) 0.19099(10) 0.0204(6) Uani 1 1 d . .
H1B H 0.425(7) 0.861(3) 0.2042(14) 0.032(10) Uiso 1 1 d . .
N2B N 0.6675(5) 0.7605(2) 0.13806(10) 0.0171(6) Uani 1 1 d . .
H2B H 0.780(6) 0.788(3) 0.1366(12) 0.010(9) Uiso 1 1 d . .
N3B N 0.8422(5) 0.5714(2) 0.24934(9) 0.0192(6) Uani 1 1 d . .
N4B N 0.5333(5) 0.6964(3) 0.36339(10) 0.0245(6) Uani 1 1 d . .
H4B H 0.485(7) 0.766(3) 0.3461(14) 0.034(11) Uiso 1 1 d . .
N5B N 0.3276(5) 0.4487(3) 0.35853(11) 0.0346(7) Uani 1 1 d . .
C1B C 0.1151(7) 1.0922(4) 0.34987(15) 0.0452(10) Uani 1 1 d . .
H1BA H 0.2057 1.0233 0.3691 0.068 Uiso 1 1 calc R U
H1BB H -0.0045 1.1351 0.3734 0.068 Uiso 1 1 calc R U
H1BC H 0.2198 1.1460 0.3339 0.068 Uiso 1 1 calc R U
C2B C -0.0021(6) 1.0491(3) 0.30836(12) 0.0269(8) Uani 1 1 d . .
H2BA H -0.0892 1.1209 0.2886 0.032 Uiso 1 1 calc R U
C3B C 0.1824(6) 0.9832(3) 0.27124(12) 0.0227(7) Uani 1 1 d . .
H3BA H 0.2613 0.9089 0.2901 0.027 Uiso 1 1 calc R U
H3BB H 0.3016 1.0338 0.2601 0.027 Uiso 1 1 calc R U
C4B C 0.0911(5) 0.9500(3) 0.22313(11) 0.0198(7) Uani 1 1 d . .
H4BA H -0.0239 0.8952 0.2332 0.024 Uiso 1 1 calc R U
C5B C 0.2542(5) 0.8648(3) 0.14458(11) 0.0172(6) Uani 1 1 d . .
C6B C 0.4695(5) 0.8195(3) 0.10927(11) 0.0176(6) Uani 1 1 d . .
C7B C 0.5470(6) 0.9279(3) 0.07520(11) 0.0186(6) Uani 1 1 d . .
H7BA H 0.4112 0.9916 0.0675 0.022 Uiso 1 1 calc R U
H7BB H 0.6603 0.9617 0.0919 0.022 Uiso 1 1 calc R U
C8B C 0.6595(5) 0.8723(3) 0.02721(11) 0.0197(7) Uani 1 1 d . .
C9B C 0.8151(6) 0.9144(3) -0.01061(12) 0.0243(7) Uani 1 1 d . .
H9B H 0.8700 0.9861 -0.0078 0.029 Uiso 1 1 calc R U
C10B C 0.8895(6) 0.8495(3) -0.05289(13) 0.0286(8) Uani 1 1 d . .
H10B H 0.9957 0.8773 -0.0793 0.034 Uiso 1 1 calc R U
C11B C 0.8095(6) 0.7443(3) -0.05665(12) 0.0292(8) Uani 1 1 d . .
H11B H 0.8604 0.7012 -0.0858 0.035 Uiso 1 1 calc R U
C12B C 0.6559(6) 0.7016(3) -0.01827(12) 0.0256(7) Uani 1 1 d . .
H12B H 0.6016 0.6295 -0.0207 0.031 Uiso 1 1 calc R U
C13B C 0.5835(5) 0.7666(3) 0.02386(11) 0.0193(7) Uani 1 1 d . .
C14B C 0.4191(6) 0.7391(3) 0.07008(11) 0.0201(7) Uani 1 1 d . .
H14C H 0.4538 0.6535 0.0832 0.024 Uiso 1 1 calc R U
H14D H 0.2541 0.7601 0.0617 0.024 Uiso 1 1 calc R U
C15B C 0.6632(5) 0.6606(3) 0.17040(11) 0.0173(7) Uani 1 1 d . .
C16B C 0.8921(5) 0.6089(3) 0.19438(11) 0.0193(7) Uani 1 1 d . .
H16B H 0.9989 0.6686 0.1897 0.023 Uiso 1 1 calc R U
C17B C 1.0125(6) 0.4921(3) 0.17232(12) 0.0235(7) Uani 1 1 d . .
H17C H 0.8979 0.4537 0.1582 0.028 Uiso 1 1 calc R U
H17D H 1.1356 0.5068 0.1448 0.028 Uiso 1 1 calc R U
C18B C 1.1177(6) 0.4146(3) 0.21811(12) 0.0246(7) Uani 1 1 d . .
H18C H 1.2688 0.4352 0.2242 0.030 Uiso 1 1 calc R U
H18D H 1.1423 0.3286 0.2129 0.030 Uiso 1 1 calc R U
C19B C 0.9346(6) 0.4441(3) 0.26269(12) 0.0232(7) Uani 1 1 d . .
H19C H 0.8104 0.3955 0.2646 0.028 Uiso 1 1 calc R U
H19D H 1.0062 0.4311 0.2959 0.028 Uiso 1 1 calc R U
C20B C 0.7049(5) 0.6486(3) 0.27926(11) 0.0192(7) Uani 1 1 d . .
C21B C 0.6073(6) 0.5989(3) 0.33145(11) 0.0213(7) Uani 1 1 d . .
H21B H 0.7298 0.5370 0.3479 0.026 Uiso 1 1 calc R U
C22B C 0.5993(6) 0.6917(3) 0.41126(12) 0.0217(7) Uani 1 1 d . .
C23B C 0.5739(6) 0.8155(3) 0.48240(12) 0.0250(7) Uani 1 1 d . .
C24B C 0.4494(7) 0.9426(3) 0.48811(14) 0.0348(9) Uani 1 1 d . .
H24D H 0.5080 0.9965 0.4601 0.052 Uiso 1 1 calc R U
H24E H 0.4786 0.9660 0.5212 0.052 Uiso 1 1 calc R U
H24F H 0.2810 0.9476 0.4867 0.052 Uiso 1 1 calc R U
C25B C 0.4714(7) 0.7293(3) 0.52275(13) 0.0324(8) Uani 1 1 d . .
H25D H 0.3066 0.7327 0.5176 0.049 Uiso 1 1 calc R U
H25E H 0.4835 0.7519 0.5571 0.049 Uiso 1 1 calc R U
H25F H 0.5578 0.6479 0.5196 0.049 Uiso 1 1 calc R U
C26B C 0.8335(7) 0.8050(4) 0.48442(15) 0.0389(9) Uani 1 1 d . .
H26D H 0.9103 0.7216 0.4820 0.058 Uiso 1 1 calc R U
H26E H 0.8644 0.8306 0.5170 0.058 Uiso 1 1 calc R U
H26F H 0.8948 0.8559 0.4557 0.058 Uiso 1 1 calc R U
C27B C -0.1766(7) 0.9722(4) 0.33218(15) 0.0451(10) Uani 1 1 d . .
H27D H -0.2597 0.9509 0.3051 0.068 Uiso 1 1 calc R U
H27E H -0.2891 1.0167 0.3565 0.068 Uiso 1 1 calc R U
H27F H -0.0940 0.8992 0.3504 0.068 Uiso 1 1 calc R U
C28B C -0.0239(5) 1.0632(3) 0.19326(12) 0.0203(7) Uani 1 1 d . .
C29B C -0.3776(6) 1.1855(3) 0.17203(14) 0.0331(8) Uani 1 1 d . .
H29D H -0.3125 1.1933 0.1361 0.050 Uiso 1 1 calc R U
H29E H -0.3578 1.2544 0.1889 0.050 Uiso 1 1 calc R U
H29F H -0.5444 1.1824 0.1731 0.050 Uiso 1 1 calc R U
C30B C 0.3989(6) 0.5409(3) 0.32093(12) 0.0293(8) Uani 1 1 d . .
H30C H 0.2616 0.6058 0.3166 0.035 Uiso 1 1 calc R U
H30D H 0.4388 0.5064 0.2876 0.035 Uiso 1 1 calc R U
C31B C 0.2455(7) 0.4884(4) 0.40919(14) 0.0401(10) Uani 1 1 d . .
H31D H 0.3797 0.4955 0.4273 0.060 Uiso 1 1 calc R U
H31E H 0.1601 0.4301 0.4291 0.060 Uiso 1 1 calc R U
H31F H 0.1416 0.5664 0.4052 0.060 Uiso 1 1 calc R U
C32B C 0.4995(8) 0.3394(3) 0.36262(16) 0.0458(11) Uani 1 1 d . .
H32D H 0.5408 0.3105 0.3286 0.069 Uiso 1 1 calc R U
H32E H 0.4343 0.2786 0.3860 0.069 Uiso 1 1 calc R U
H32F H 0.6397 0.3550 0.3760 0.069 Uiso 1 1 calc R U

loop_
_atom_site_aniso_label
_atom_site_aniso_U_11
_atom_site_aniso_U_22
_atom_site_aniso_U_33
_atom_site_aniso_U_23
_atom_site_aniso_U_13
_atom_site_aniso_U_12
O1A 0.0151(12) 0.0247(11) 0.0211(11) -0.0052(9) -0.0024(9) -0.0059(9)
O2A 0.0161(12) 0.0202(11) 0.0221(11) -0.0044(9) -0.0024(9) -0.0021(9)
O3A 0.0277(13) 0.0165(11) 0.0181(11) -0.0023(9) -0.0018(9) -0.0065(9)
O4A 0.0283(13) 0.0196(11) 0.0133(10) 0.0002(8) -0.0022(9) -0.0081(9)
O5A 0.0332(14) 0.0212(11) 0.0182(11) -0.0023(9) -0.0034(10) -0.0093(10)
O6A 0.0164(11) 0.0179(10) 0.0289(12) -0.0048(9) -0.0024(9) -0.0065(9)
O7A 0.0199(12) 0.0193(11) 0.0340(13) -0.0062(10) -0.0029(10) -0.0029(10)
N1A 0.0210(15) 0.0230(14) 0.0137(13) -0.0027(10) -0.0013(11) -0.0115(12)
N2A 0.0159(15) 0.0148(13) 0.0159(13) -0.0047(10) -0.0011(11) -0.0034(11)
N3A 0.0226(14) 0.0144(13) 0.0144(13) -0.0042(10) 0.0019(11) -0.0055(11)
N4A 0.0296(16) 0.0196(14) 0.0122(13) -0.0014(11) -0.0017(11) -0.0073(12)
N5A 0.0241(16) 0.0291(15) 0.0227(14) -0.0021(12) 0.0012(12) -0.0021(12)
C1A 0.041(2) 0.047(2) 0.0201(18) 0.0056(16) -0.0052(16) -0.0144(19)
C2A 0.0280(19) 0.0244(17) 0.0206(16) -0.0025(13) -0.0005(14) -0.0098(15)
C3A 0.0274(19) 0.0275(17) 0.0170(16) -0.0016(13) -0.0028(14) -0.0123(15)
C4A 0.0190(17) 0.0190(15) 0.0178(15) -0.0020(12) -0.0001(13) -0.0074(13)
C5A 0.0181(16) 0.0129(14) 0.0189(15) -0.0055(12) -0.0022(13) -0.0016(12)
C6A 0.0168(16) 0.0196(15) 0.0158(15) -0.0059(12) -0.0029(12) -0.0048(12)
C7A 0.0194(16) 0.0160(15) 0.0183(15) -0.0052(12) -0.0013(13) -0.0039(13)
C8A 0.0211(17) 0.0217(16) 0.0163(15) -0.0065(12) -0.0014(13) -0.0071(13)
C9A 0.0232(18) 0.0323(19) 0.0209(17) -0.0092(14) -0.0013(14) -0.0021(15)
C10A 0.029(2) 0.052(2) 0.0216(18) -0.0127(17) 0.0050(15) -0.0065(18)
C11A 0.040(2) 0.053(2) 0.0161(17) 0.0003(16) 0.0046(16) -0.0143(19)
C12A 0.038(2) 0.0329(19) 0.0184(17) 0.0015(15) -0.0052(15) -0.0094(17)
C13A 0.0228(18) 0.0246(17) 0.0168(16) -0.0060(13) -0.0019(13) -0.0070(14)
C14A 0.0226(18) 0.0189(16) 0.0182(16) -0.0022(12) -0.0043(13) -0.0044(14)
C15A 0.0192(17) 0.0157(15) 0.0122(15) -0.0019(12) 0.0007(12) -0.0061(13)
C16A 0.0181(16) 0.0150(14) 0.0151(15) -0.0049(12) -0.0014(12) -0.0036(12)
C17A 0.0231(17) 0.0202(16) 0.0167(15) -0.0022(12) -0.0019(13) -0.0083(13)
C18A 0.0279(18) 0.0162(15) 0.0183(16) -0.0021(12) -0.0007(14) -0.0086(14)
C19A 0.0310(19) 0.0151(15) 0.0206(16) -0.0033(12) 0.0008(14) -0.0080(14)
C20A 0.0172(16) 0.0202(17) 0.0171(15) -0.0037(12) -0.0034(12) -0.0054(13)
C21A 0.0212(17) 0.0186(16) 0.0160(15) -0.0010(12) -0.0020(13) -0.0059(13)
C22A 0.0176(16) 0.0196(16) 0.0164(15) 0.0000(13) 0.0003(13) -0.0044(13)
C23A 0.0239(18) 0.0248(17) 0.0126(15) -0.0002(12) -0.0027(13) -0.0037(14)
C24A 0.0253(19) 0.0288(18) 0.0259(18) -0.0025(14) -0.0062(15) -0.0029(15)
C25A 0.0245(19) 0.0358(19) 0.0180(16) -0.0039(14) 0.0010(14) -0.0060(15)
C26A 0.036(2) 0.0291(18) 0.0195(17) 0.0037(14) -0.0043(15) -0.0088(16)
C27A 0.048(3) 0.062(3) 0.026(2) -0.0059(19) 0.0084(18) 0.012(2)
C28A 0.0179(17) 0.0219(17) 0.0163(15) 0.0006(13) -0.0023(13) -0.0076(14)
C29A 0.0253(19) 0.0190(16) 0.043(2) -0.0051(14) -0.0094(16) -0.0098(14)
C30A 0.0220(18) 0.0260(17) 0.0185(16) -0.0013(13) -0.0024(13) -0.0050(14)
C31A 0.039(2) 0.0235(18) 0.034(2) -0.0047(15) 0.0013(17) -0.0006(16)
C32A 0.0244(19) 0.041(2) 0.0260(18) -0.0003(16) 0.0031(15) -0.0029(16)
O1B 0.0177(12) 0.0290(12) 0.0213(11) -0.0037(9) -0.0019(9) -0.0080(10)
O2B 0.0216(12) 0.0274(12) 0.0207(11) -0.0018(9) -0.0005(9) -0.0097(10)
O3B 0.0307(13) 0.0182(11) 0.0202(12) -0.0027(9) -0.0058(10) -0.0005(10)
O4B 0.0303(13) 0.0240(12) 0.0182(11) -0.0055(9) -0.0050(10) 0.0019(10)
O5B 0.0303(14) 0.0255(12) 0.0212(12) -0.0033(9) -0.0083(10) 0.0048(10)
O6B 0.0153(12) 0.0295(12) 0.0282(12) -0.0014(10) -0.0005(10) -0.0016(10)
O7B 0.0223(12) 0.0292(12) 0.0289(12) -0.0013(10) -0.0024(10) -0.0081(10)
N1B 0.0164(15) 0.0280(15) 0.0174(13) -0.0071(11) -0.0012(12) -0.0025(12)
N2B 0.0126(14) 0.0214(14) 0.0191(14) -0.0024(11) -0.0036(11) -0.0064(12)
N3B 0.0241(15) 0.0180(13) 0.0154(13) -0.0023(10) -0.0021(11) -0.0031(11)
N4B 0.0305(17) 0.0245(15) 0.0163(14) -0.0040(12) -0.0058(12) 0.0040(13)
N5B 0.0333(18) 0.053(2) 0.0213(15) -0.0029(14) 0.0024(13) -0.0207(16)
C1B 0.040(2) 0.066(3) 0.035(2) -0.028(2) -0.0012(18) -0.009(2)
C2B 0.0246(19) 0.0358(19) 0.0194(17) -0.0095(14) 0.0004(14) -0.0006(16)
C3B 0.0201(17) 0.0301(18) 0.0172(16) -0.0037(13) -0.0020(13) -0.0020(14)
C4B 0.0172(17) 0.0245(17) 0.0162(15) -0.0023(13) 0.0012(13) -0.0017(13)
C5B 0.0184(16) 0.0182(15) 0.0157(15) -0.0003(12) -0.0003(12) -0.0064(13)
C6B 0.0175(16) 0.0201(16) 0.0161(15) -0.0021(12) -0.0007(12) -0.0061(13)
C7B 0.0192(16) 0.0178(15) 0.0199(16) -0.0026(12) -0.0015(13) -0.0054(13)
C8B 0.0165(16) 0.0224(16) 0.0188(16) 0.0010(13) -0.0033(13) -0.0007(13)
C9B 0.0246(19) 0.0239(17) 0.0235(17) 0.0013(14) 0.0001(14) -0.0056(14)
C10B 0.026(2) 0.0320(19) 0.0230(18) 0.0042(15) 0.0077(15) -0.0035(15)
C11B 0.032(2) 0.0332(19) 0.0200(17) -0.0044(15) 0.0037(15) -0.0013(16)
C12B 0.0293(19) 0.0277(18) 0.0203(16) -0.0051(14) -0.0036(14) -0.0039(15)
C13B 0.0165(16) 0.0238(17) 0.0179(16) -0.0024(13) -0.0028(13) -0.0034(13)
C14B 0.0210(17) 0.0254(17) 0.0157(15) -0.0048(13) -0.0009(13) -0.0075(14)
C15B 0.0209(17) 0.0194(16) 0.0127(15) -0.0063(12) 0.0027(12) -0.0055(14)
C16B 0.0205(17) 0.0222(16) 0.0154(15) -0.0024(12) -0.0002(13) -0.0051(14)
C17B 0.0219(18) 0.0270(17) 0.0228(16) -0.0078(13) -0.0014(14) -0.0047(14)
C18B 0.0245(19) 0.0203(16) 0.0303(18) -0.0083(14) -0.0051(15) -0.0022(14)
C19B 0.0257(19) 0.0190(16) 0.0245(17) -0.0011(13) -0.0043(14) -0.0023(14)
C20B 0.0196(17) 0.0209(17) 0.0176(15) -0.0039(13) -0.0043(13) -0.0022(13)
C21B 0.0264(19) 0.0209(16) 0.0164(15) -0.0034(13) -0.0038(14) -0.0017(14)
C22B 0.0223(18) 0.0224(17) 0.0196(16) -0.0049(14) 0.0019(14) -0.0025(14)
C23B 0.0271(19) 0.0305(18) 0.0183(16) -0.0079(14) -0.0048(14) -0.0031(15)
C24B 0.044(2) 0.0291(19) 0.032(2) -0.0097(16) -0.0042(17) -0.0045(17)
C25B 0.041(2) 0.035(2) 0.0213(18) -0.0072(15) -0.0020(16) -0.0037(17)
C26B 0.030(2) 0.052(2) 0.038(2) -0.0176(18) -0.0073(18) -0.0047(18)
C27B 0.037(2) 0.068(3) 0.032(2) -0.012(2) 0.0102(18) -0.015(2)
C28B 0.0170(17) 0.0270(17) 0.0183(16) -0.0094(14) -0.0022(13) -0.0031(14)
C29B 0.0217(19) 0.0320(19) 0.042(2) 0.0005(16) -0.0066(16) 0.0037(15)
C30B 0.028(2) 0.043(2) 0.0181(16) -0.0026(15) -0.0035(15) -0.0112(17)
C31B 0.029(2) 0.064(3) 0.027(2) -0.0020(19) 0.0042(16) -0.0128(19)
C32B 0.062(3) 0.035(2) 0.042(2) -0.0024(18) 0.008(2) -0.022(2)

loop_
_atom_type_symbol
_atom_type_description
_atom_type_scat_dispersion_real
_atom_type_scat_dispersion_imag
_atom_type_scat_source
C C 0.0040 0.0020 'International Tables Vol C Tables 4.2.6.8 and 6.1.1.4'
H H 0.0000 0.0000 'International Tables Vol C Tables 4.2.6.8 and 6.1.1.4'
N N 0.0080 0.0040 'International Tables Vol C Tables 4.2.6.8 and 6.1.1.4'
O O 0.0130 0.0070 'International Tables Vol C Tables 4.2.6.8 and 6.1.1.4'

loop_
_geom_angle_atom_site_label_1
_geom_angle_atom_site_label_2
_geom_angle_atom_site_label_3
_geom_angle
C22A O4A C23A 120.2(2)
C28A O6A C29A 113.9(2)
C5A N1A C4A 120.0(3)
C5A N1A H1A 119(3)
C4A N1A H1A 120(3)
C15A N2A C6A 122.1(3)
C15A N2A H2A 121(2)
C6A N2A H2A 117(2)
C20A N3A C16A 118.4(2)
C20A N3A C19A 129.2(2)
C16A N3A C19A 112.3(2)
C22A N4A C21A 124.5(3)
C22A N4A H4A 119(2)
C21A N4A H4A 113(2)
C30A N5A C31A 113.9(3)
C30A N5A C32A 116.2(3)
C31A N5A C32A 111.3(3)
C2A C1A H1AA 109.5
C2A C1A H1AB 109.5
H1AA C1A H1AB 109.5
C2A C1A H1AC 109.5
H1AA C1A H1AC 109.5
H1AB C1A H1AC 109.5
C27A C2A C3A 111.8(3)
C27A C2A C1A 110.3(3)
C3A C2A C1A 109.8(3)
C27A C2A H2AA 108.3
C3A C2A H2AA 108.3
C1A C2A H2AA 108.3
C2A C3A C4A 115.2(3)
C2A C3A H3AA 108.5
C4A C3A H3AA 108.5
C2A C3A H3AB 108.5
C4A C3A H3AB 108.5
H3AA C3A H3AB 107.5
N1A C4A C28A 108.6(2)
N1A C4A C3A 108.7(3)
C28A C4A C3A 109.0(2)
N1A C4A H4AA 110.2
C28A C4A H4AA 110.2
C3A C4A H4AA 110.2
O1A C5A N1A 121.5(3)
O1A C5A C6A 121.0(3)
N1A C5A C6A 117.2(3)
N2A C6A C5A 111.8(2)
N2A C6A C14A 110.8(2)
C5A C6A C14A 114.1(2)
N2A C6A C7A 106.9(2)
C5A C6A C7A 109.3(2)
C14A C6A C7A 103.3(2)
C8A C7A C6A 102.2(2)
C8A C7A H7AA 111.3
C6A C7A H7AA 111.3
C8A C7A H7AB 111.3
C6A C7A H7AB 111.3
H7AA C7A H7AB 109.2
C13A C8A C9A 121.1(3)
C13A C8A C7A 110.1(3)
C9A C8A C7A 128.8(3)
C8A C9A C10A 118.7(3)
C8A C9A H9A 120.7
C10A C9A H9A 120.7
C11A C10A C9A 120.4(3)
C11A C10A H10A 119.8
C9A C10A H10A 119.8
C10A C11A C12A 120.9(3)
C10A C11A H11A 119.5
C12A C11A H11A 119.5
C11A C12A C13A 118.7(3)
C11A C12A H12A 120.7
C13A C12A H12A 120.7
C8A C13A C12A 120.2(3)
C8A C13A C14A 110.4(3)
C12A C13A C14A 129.3(3)
C13A C14A C6A 102.2(2)
C13A C14A H14A 111.3
C6A C14A H14A 111.3
C13A C14A H14B 111.3
C6A C14A H14B 111.3
H14A C14A H14B 109.2
O2A C15A N2A 123.7(3)
O2A C15A C16A 122.2(3)
N2A C15A C16A 114.1(3)
N3A C16A C15A 109.7(2)
N3A C16A C17A 103.5(2)
C15A C16A C17A 111.7(2)
N3A C16A H16A 110.6
C15A C16A H16A 110.6
C17A C16A H16A 110.6
C18A C17A C16A 104.0(2)
C18A C17A H17A 111.0
C16A C17A H17A 111.0
C18A C17A H17B 111.0
C16A C17A H17B 111.0
H17A C17A H17B 109.0
C19A C18A C17A 103.7(2)
C19A C18A H18A 111.0
C17A C18A H18A 111.0
C19A C18A H18B 111.0
C17A C18A H18B 111.0
H18A C18A H18B 109.0
N3A C19A C18A 102.5(2)
N3A C19A H19A 111.3
C18A C19A H19A 111.3
N3A C19A H19B 111.3
C18A C19A H19B 111.3
H19A C19A H19B 109.2
O3A C20A N3A 121.1(3)
O3A C20A C21A 119.6(3)
N3A C20A C21A 119.2(3)
N4A C21A C20A 107.2(2)
N4A C21A C30A 112.3(3)
C20A C21A C30A 107.3(2)
N4A C21A H21A 110.0
C20A C21A H21A 110.0
C30A C21A H21A 110.0
O5A C22A N4A 125.6(3)
O5A C22A O4A 126.0(3)
N4A C22A O4A 108.3(3)
O4A C23A C26A 102.3(2)
O4A C23A C25A 111.0(2)
C26A C23A C25A 110.8(3)
O4A C23A C24A 109.1(2)
C26A C23A C24A 110.8(3)
C25A C23A C24A 112.5(3)
C23A C24A H24A 109.5
C23A C24A H24B 109.5
H24A C24A H24B 109.5
C23A C24A H24C 109.5
H24A C24A H24C 109.5
H24B C24A H24C 109.5
C23A C25A H25A 109.5
C23A C25A H25B 109.5
H25A C25A H25B 109.5
C23A C25A H25C 109.5
H25A C25A H25C 109.5
H25B C25A H25C 109.5
C23A C26A H26A 109.5
C23A C26A H26B 109.5
H26A C26A H26B 109.5
C23A C26A H26C 109.5
H26A C26A H26C 109.5
H26B C26A H26C 109.5
C2A C27A H27A 109.5
C2A C27A H27B 109.5
H27A C27A H27B 109.5
C2A C27A H27C 109.5
H27A C27A H27C 109.5
H27B C27A H27C 109.5
O7A C28A O6A 123.8(3)
O7A C28A C4A 125.2(3)
O6A C28A C4A 111.0(3)
O6A C29A H29A 109.5
O6A C29A H29B 109.5
H29A C29A H29B 109.5
O6A C29A H29C 109.5
H29A C29A H29C 109.5
H29B C29A H29C 109.5
N5A C30A C21A 118.5(3)
N5A C30A H30A 107.7
C21A C30A H30A 107.7
N5A C30A H30B 107.7
C21A C30A H30B 107.7
H30A C30A H30B 107.1
N5A C31A H31A 109.5
N5A C31A H31B 109.5
H31A C31A H31B 109.5
N5A C31A H31C 109.5
H31A C31A H31C 109.5
H31B C31A H31C 109.5
N5A C32A H32A 109.5
N5A C32A H32B 109.5
H32A C32A H32B 109.5
N5A C32A H32C 109.5
H32A C32A H32C 109.5
H32B C32A H32C 109.5
C22B O4B C23B 120.0(2)
C28B O6B C29B 114.7(3)
C5B N1B C4B 119.6(3)
C5B N1B H1B 119(2)
C4B N1B H1B 120(2)
C15B N2B C6B 122.9(3)
C15B N2B H2B 116(2)
C6B N2B H2B 121(2)
C20B N3B C19B 128.0(3)
C20B N3B C16B 119.4(2)
C19B N3B C16B 112.3(2)
C22B N4B C21B 122.7(3)
C22B N4B H4B 120(2)
C21B N4B H4B 114(2)
C32B N5B C30B 113.8(3)
C32B N5B C31B 111.1(3)
C30B N5B C31B 114.4(3)
C2B C1B H1BA 109.5
C2B C1B H1BB 109.5
H1BA C1B H1BB 109.5
C2B C1B H1BC 109.5
H1BA C1B H1BC 109.5
H1BB C1B H1BC 109.5
C27B C2B C1B 110.6(3)
C27B C2B C3B 112.0(3)
C1B C2B C3B 110.0(3)
C27B C2B H2BA 108.1
C1B C2B H2BA 108.1
C3B C2B H2BA 108.1
C2B C3B C4B 115.5(3)
C2B C3B H3BA 108.4
C4B C3B H3BA 108.4
C2B C3B H3BB 108.4
C4B C3B H3BB 108.4
H3BA C3B H3BB 107.5
N1B C4B C28B 108.7(2)
N1B C4B C3B 108.8(3)
C28B C4B C3B 108.8(3)
N1B C4B H4BA 110.2
C28B C4B H4BA 110.2
C3B C4B H4BA 110.2
O1B C5B N1B 121.2(3)
O1B C5B C6B 120.5(3)
N1B C5B C6B 117.9(3)
N2B C6B C5B 112.2(2)
N2B C6B C14B 111.2(2)
C5B C6B C14B 113.1(3)
N2B C6B C7B 107.0(3)
C5B C6B C7B 108.9(2)
C14B C6B C7B 103.9(2)
C8B C7B C6B 102.3(2)
C8B C7B H7BA 111.3
C6B C7B H7BA 111.3
C8B C7B H7BB 111.3
C6B C7B H7BB 111.3
H7BA C7B H7BB 109.2
C13B C8B C9B 120.8(3)
C13B C8B C7B 110.4(3)
C9B C8B C7B 128.8(3)
C8B C9B C10B 118.7(3)
C8B C9B H9B 120.7
C10B C9B H9B 120.7
C11B C10B C9B 120.4(3)
C11B C10B H10B 119.8
C9B C10B H10B 119.8
C12B C11B C10B 120.7(3)
C12B C11B H11B 119.6
C10B C11B H11B 119.6
C11B C12B C13B 118.5(3)
C11B C12B H12B 120.8
C13B C12B H12B 120.8
C8B C13B C12B 120.9(3)
C8B C13B C14B 110.7(3)
C12B C13B C14B 128.4(3)
C13B C14B C6B 102.8(2)
C13B C14B H14C 111.2
C6B C14B H14C 111.2
C13B C14B H14D 111.2
C6B C14B H14D 111.2
H14C C14B H14D 109.1
O2B C15B N2B 123.4(3)
O2B C15B C16B 121.7(3)
N2B C15B C16B 114.9(3)
N3B C16B C15B 109.4(2)
N3B C16B C17B 103.4(2)
C15B C16B C17B 111.4(2)
N3B C16B H16B 110.8
C15B C16B H16B 110.8
C17B C16B H16B 110.8
C18B C17B C16B 104.1(2)
C18B C17B H17C 110.9
C16B C17B H17C 110.9
C18B C17B H17D 110.9
C16B C17B H17D 110.9
H17C C17B H17D 109.0
C17B C18B C19B 103.4(3)
C17B C18B H18C 111.1
C19B C18B H18C 111.1
C17B C18B H18D 111.1
C19B C18B H18D 111.1
H18C C18B H18D 109.0
N3B C19B C18B 102.5(2)
N3B C19B H19C 111.3
C18B C19B H19C 111.3
N3B C19B H19D 111.3
C18B C19B H19D 111.3
H19C C19B H19D 109.2
O3B C20B N3B 121.4(3)
O3B C20B C21B 120.6(3)
N3B C20B C21B 117.8(3)
N4B C21B C20B 108.5(3)
N4B C21B C30B 112.1(3)
C20B C21B C30B 106.0(2)
N4B C21B H21B 110.0
C20B C21B H21B 110.0
C30B C21B H21B 110.0
O5B C22B N4B 124.8(3)
O5B C22B O4B 125.2(3)
N4B C22B O4B 110.0(3)
O4B C23B C26B 110.5(3)
O4B C23B C24B 101.9(3)
C26B C23B C24B 110.7(3)
O4B C23B C25B 110.8(3)
C26B C23B C25B 112.2(3)
C24B C23B C25B 110.3(3)
C23B C24B H24D 109.5
C23B C24B H24E 109.5
H24D C24B H24E 109.5
C23B C24B H24F 109.5
H24D C24B H24F 109.5
H24E C24B H24F 109.5
C23B C25B H25D 109.5
C23B C25B H25E 109.5
H25D C25B H25E 109.5
C23B C25B H25F 109.5
H25D C25B H25F 109.5
H25E C25B H25F 109.5
C23B C26B H26D 109.5
C23B C26B H26E 109.5
H26D C26B H26E 109.5
C23B C26B H26F 109.5
H26D C26B H26F 109.5
H26E C26B H26F 109.5
C2B C27B H27D 109.5
C2B C27B H27E 109.5
H27D C27B H27E 109.5
C2B C27B H27F 109.5
H27D C27B H27F 109.5
H27E C27B H27F 109.5
O7B C28B O6B 123.4(3)
O7B C28B C4B 124.5(3)
O6B C28B C4B 111.9(3)
O6B C29B H29D 109.5
O6B C29B H29E 109.5
H29D C29B H29E 109.5
O6B C29B H29F 109.5
H29D C29B H29F 109.5
H29E C29B H29F 109.5
N5B C30B C21B 118.6(3)
N5B C30B H30C 107.7
C21B C30B H30C 107.7
N5B C30B H30D 107.7
C21B C30B H30D 107.7
H30C C30B H30D 107.1
N5B C31B H31D 109.5
N5B C31B H31E 109.5
H31D C31B H31E 109.5
N5B C31B H31F 109.5
H31D C31B H31F 109.5
H31E C31B H31F 109.5
N5B C32B H32D 109.5
N5B C32B H32E 109.5
H32D C32B H32E 109.5
N5B C32B H32F 109.5
H32D C32B H32F 109.5
H32E C32B H32F 109.5

loop_
_geom_bond_atom_site_label_1
_geom_bond_atom_site_label_2
_geom_bond_distance
O1A C5A 1.229(4)
O2A C15A 1.224(4)
O3A C20A 1.241(4)
O4A C22A 1.353(3)
O4A C23A 1.474(3)
O5A C22A 1.207(4)
O6A C28A 1.340(4)
O6A C29A 1.448(4)
O7A C28A 1.205(4)
N1A C5A 1.338(4)
N1A C4A 1.454(4)
N1A H1A 0.81(4)
N2A C15A 1.347(4)
N2A C6A 1.459(4)
N2A H2A 0.86(4)
N3A C20A 1.336(4)
N3A C16A 1.472(4)
N3A C19A 1.473(4)
N4A C22A 1.351(4)
N4A C21A 1.447(4)
N4A H4A 0.87(4)
N5A C30A 1.446(4)
N5A C31A 1.454(5)
N5A C32A 1.457(4)
C1A C2A 1.523(5)
C1A H1AA 0.9800
C1A H1AB 0.9800
C1A H1AC 0.9800
C2A C27A 1.518(5)
C2A C3A 1.519(4)
C2A H2AA 1.0000
C3A C4A 1.536(4)
C3A H3AA 0.9900
C3A H3AB 0.9900
C4A C28A 1.516(4)
C4A H4AA 1.0000
C5A C6A 1.523(4)
C6A C14A 1.544(4)
C6A C7A 1.553(4)
C7A C8A 1.513(4)
C7A H7AA 0.9900
C7A H7AB 0.9900
C8A C13A 1.382(4)
C8A C9A 1.385(4)
C9A C10A 1.387(5)
C9A H9A 0.9500
C10A C11A 1.382(5)
C10A H10A 0.9500
C11A C12A 1.387(5)
C11A H11A 0.9500
C12A C13A 1.390(4)
C12A H12A 0.9500
C13A C14A 1.510(4)
C14A H14A 0.9900
C14A H14B 0.9900
C15A C16A 1.516(4)
C16A C17A 1.533(4)
C16A H16A 1.0000
C17A C18A 1.525(4)
C17A H17A 0.9900
C17A H17B 0.9900
C18A C19A 1.519(4)
C18A H18A 0.9900
C18A H18B 0.9900
C19A H19A 0.9900
C19A H19B 0.9900
C20A C21A 1.525(4)
C21A C30A 1.547(4)
C21A H21A 1.0000
C23A C26A 1.507(4)
C23A C25A 1.514(4)
C23A C24A 1.519(5)
C24A H24A 0.9800
C24A H24B 0.9800
C24A H24C 0.9800
C25A H25A 0.9800
C25A H25B 0.9800
C25A H25C 0.9800
C26A H26A 0.9800
C26A H26B 0.9800
C26A H26C 0.9800
C27A H27A 0.9800
C27A H27B 0.9800
C27A H27C 0.9800
C29A H29A 0.9800
C29A H29B 0.9800
C29A H29C 0.9800
C30A H30A 0.9900
C30A H30B 0.9900
C31A H31A 0.9800
C31A H31B 0.9800
C31A H31C 0.9800
C32A H32A 0.9800
C32A H32B 0.9800
C32A H32C 0.9800
O1B C5B 1.231(4)
O2B C15B 1.227(4)
O3B C20B 1.238(3)
O4B C22B 1.352(4)
O4B C23B 1.475(4)
O5B C22B 1.215(4)
O6B C28B 1.332(4)
O6B C29B 1.452(4)
O7B C28B 1.208(4)
N1B C5B 1.335(4)
N1B C4B 1.455(4)
N1B H1B 0.90(4)
N2B C15B 1.345(4)
N2B C6B 1.461(4)
N2B H2B 0.78(3)
N3B C20B 1.342(4)
N3B C19B 1.468(4)
N3B C16B 1.473(4)
N4B C22B 1.346(4)
N4B C21B 1.447(4)
N4B H4B 0.88(4)
N5B C32B 1.448(5)
N5B C30B 1.451(4)
N5B C31B 1.461(4)
C1B C2B 1.521(5)
C1B H1BA 0.9800
C1B H1BB 0.9800
C1B H1BC 0.9800
C2B C27B 1.513(5)
C2B C3B 1.524(4)
C2B H2BA 1.0000
C3B C4B 1.536(4)
C3B H3BA 0.9900
C3B H3BB 0.9900
C4B C28B 1.512(4)
C4B H4BA 1.0000
C5B C6B 1.527(4)
C6B C14B 1.543(4)
C6B C7B 1.556(4)
C7B C8B 1.511(4)
C7B H7BA 0.9900
C7B H7BB 0.9900
C8B C13B 1.381(4)
C8B C9B 1.384(4)
C9B C10B 1.394(5)
C9B H9B 0.9500
C10B C11B 1.389(5)
C10B H10B 0.9500
C11B C12B 1.388(5)
C11B H11B 0.9500
C12B C13B 1.390(4)
C12B H12B 0.9500
C13B C14B 1.510(4)
C14B H14C 0.9900
C14B H14D 0.9900
C15B C16B 1.525(4)
C16B C17B 1.535(4)
C16B H16B 1.0000
C17B C18B 1.520(4)
C17B H17C 0.9900
C17B H17D 0.9900
C18B C19B 1.525(4)
C18B H18C 0.9900
C18B H18D 0.9900
C19B H19C 0.9900
C19B H19D 0.9900
C20B C21B 1.519(4)
C21B C30B 1.557(5)
C21B H21B 1.0000
C23B C26B 1.506(5)
C23B C24B 1.514(5)
C23B C25B 1.519(5)
C24B H24D 0.9800
C24B H24E 0.9800
C24B H24F 0.9800
C25B H25D 0.9800
C25B H25E 0.9800
C25B H25F 0.9800
C26B H26D 0.9800
C26B H26E 0.9800
C26B H26F 0.9800
C27B H27D 0.9800
C27B H27E 0.9800
C27B H27F 0.9800
C29B H29D 0.9800
C29B H29E 0.9800
C29B H29F 0.9800
C30B H30C 0.9900
C30B H30D 0.9900
C31B H31D 0.9800
C31B H31E 0.9800
C31B H31F 0.9800
C32B H32D 0.9800
C32B H32E 0.9800
C32B H32F 0.9800

loop_
_geom_hbond_atom_site_label_D
_geom_hbond_atom_site_label_H
_geom_hbond_atom_site_label_A
_geom_hbond_distance_DH
_geom_hbond_distance_HA
_geom_hbond_distance_DA
_geom_hbond_angle_DHA
_geom_hbond_site_symmetry_A
N1A H1A O3A 0.81(4) 2.35(4) 3.062(3) 146(3) .
N2A H2A O1A 0.86(4) 2.00(4) 2.859(3) 174(3) 1_455
N4A H4A O3A 0.87(4) 2.16(4) 2.617(3) 112(3) .
N1B H1B O3B 0.90(4) 2.22(4) 3.057(3) 154(3) .
N2B H2B O1B 0.78(3) 2.13(3) 2.905(4) 172(3) 1_655

loop_
_geom_torsion_atom_site_label_1
_geom_torsion_atom_site_label_2
_geom_torsion_atom_site_label_3
_geom_torsion_atom_site_label_4
_geom_torsion
C27A C2A C3A C4A 68.7(4)
C1A C2A C3A C4A -168.5(3)
C5A N1A C4A C28A -53.4(4)
C5A N1A C4A C3A -171.8(3)
C2A C3A C4A N1A -176.9(3)
C2A C3A C4A C28A 64.9(3)
C4A N1A C5A O1A 0.7(4)
C4A N1A C5A C6A 174.1(3)
C15A N2A C6A C5A 61.6(3)
C15A N2A C6A C14A -66.9(3)
C15A N2A C6A C7A -178.8(2)
O1A C5A C6A N2A -158.1(3)
N1A C5A C6A N2A 28.5(4)
O1A C5A C6A C14A -31.3(4)
N1A C5A C6A C14A 155.3(3)
O1A C5A C6A C7A 83.7(3)
N1A C5A C6A C7A -89.7(3)
N2A C6A C7A C8A 84.8(3)
C5A C6A C7A C8A -154.0(2)
C14A C6A C7A C8A -32.2(3)
C6A C7A C8A C13A 20.0(3)
C6A C7A C8A C9A -158.0(3)
C13A C8A C9A C10A -1.2(5)
C7A C8A C9A C10A 176.6(3)
C8A C9A C10A C11A 0.8(5)
C9A C10A C11A C12A 0.2(6)
C10A C11A C12A C13A -0.8(5)
C9A C8A C13A C12A 0.5(5)
C7A C8A C13A C12A -177.7(3)
C9A C8A C13A C14A 179.1(3)
C7A C8A C13A C14A 0.9(3)
C11A C12A C13A C8A 0.5(5)
C11A C12A C13A C14A -177.8(3)
C8A C13A C14A C6A -21.6(3)
C12A C13A C14A C6A 156.9(3)
N2A C6A C14A C13A -81.5(3)
C5A C6A C14A C13A 151.2(2)
C7A C6A C14A C13A 32.7(3)
C6A N2A C15A O2A -2.5(4)
C6A N2A C15A C16A 176.0(2)
C20A N3A C16A C15A -54.3(3)
C19A N3A C16A C15A 122.9(3)
C20A N3A C16A C17A -173.7(3)
C19A N3A C16A C17A 3.6(3)
O2A C15A C16A N3A -41.4(4)
N2A C15A C16A N3A 140.0(2)
O2A C15A C16A C17A 72.7(4)
N2A C15A C16A C17A -105.9(3)
N3A C16A C17A C18A -25.1(3)
C15A C16A C17A C18A -143.0(3)
C16A C17A C18A C19A 37.3(3)
C20A N3A C19A C18A -163.8(3)
C16A N3A C19A C18A 19.3(3)
C17A C18A C19A N3A -34.2(3)
C16A N3A C20A O3A -5.1(4)
C19A N3A C20A O3A 178.1(3)
C16A N3A C20A C21A 170.7(3)
C19A N3A C20A C21A -6.1(5)
C22A N4A C21A C20A -139.2(3)
C22A N4A C21A C30A 103.1(3)
O3A C20A C21A N4A -19.0(4)
N3A C20A C21A N4A 165.1(3)
O3A C20A C21A C30A 101.9(3)
N3A C20A C21A C30A -74.0(3)
C21A N4A C22A O5A -6.1(5)
C21A N4A C22A O4A 175.8(3)
C23A O4A C22A O5A 10.0(5)
C23A O4A C22A N4A -171.8(3)
C22A O4A C23A C26A 179.9(3)
C22A O4A C23A C25A -61.8(4)
C22A O4A C23A C24A 62.6(3)
C29A O6A C28A O7A 0.8(4)
C29A O6A C28A C4A 177.4(2)
N1A C4A C28A O7A -45.7(4)
C3A C4A C28A O7A 72.5(4)
N1A C4A C28A O6A 137.7(3)
C3A C4A C28A O6A -104.0(3)
C31A N5A C30A C21A -57.5(4)
C32A N5A C30A C21A 73.9(4)
N4A C21A C30A N5A -68.5(4)
C20A C21A C30A N5A 173.9(3)
C27B C2B C3B C4B 64.8(4)
C1B C2B C3B C4B -171.8(3)
C5B N1B C4B C28B -55.3(4)
C5B N1B C4B C3B -173.7(3)
C2B C3B C4B N1B 178.1(3)
C2B C3B C4B C28B 59.8(4)
C4B N1B C5B O1B -1.0(4)
C4B N1B C5B C6B 171.9(3)
C15B N2B C6B C5B 62.6(4)
C15B N2B C6B C14B -65.2(4)
C15B N2B C6B C7B -178.0(2)
O1B C5B C6B N2B -160.3(3)
N1B C5B C6B N2B 26.8(4)
O1B C5B C6B C14B -33.6(4)
N1B C5B C6B C14B 153.5(3)
O1B C5B C6B C7B 81.4(3)
N1B C5B C6B C7B -91.5(3)
N2B C6B C7B C8B 87.5(3)
C5B C6B C7B C8B -151.0(2)
C14B C6B C7B C8B -30.3(3)
C6B C7B C8B C13B 20.4(3)
C6B C7B C8B C9B -160.5(3)
C13B C8B C9B C10B 1.5(5)
C7B C8B C9B C10B -177.5(3)
C8B C9B C10B C11B -0.3(5)
C9B C10B C11B C12B -0.5(5)
C10B C11B C12B C13B 0.3(5)
C9B C8B C13B C12B -1.8(5)
C7B C8B C13B C12B 177.3(3)
C9B C8B C13B C14B 178.9(3)
C7B C8B C13B C14B -1.9(3)
C11B C12B C13B C8B 0.9(5)
C11B C12B C13B C14B 180.0(3)
C8B C13B C14B C6B -17.7(3)
C12B C13B C14B C6B 163.1(3)
N2B C6B C14B C13B -85.5(3)
C5B C6B C14B C13B 147.2(3)
C7B C6B C14B C13B 29.3(3)
C6B N2B C15B O2B -2.2(4)
C6B N2B C15B C16B 176.6(2)
C20B N3B C16B C15B -51.3(3)
C19B N3B C16B C15B 122.2(3)
C20B N3B C16B C17B -170.0(3)
C19B N3B C16B C17B 3.5(3)
O2B C15B C16B N3B -43.7(4)
N2B C15B C16B N3B 137.5(3)
O2B C15B C16B C17B 69.9(4)
N2B C15B C16B C17B -108.9(3)
N3B C16B C17B C18B -25.3(3)
C15B C16B C17B C18B -142.7(3)
C16B C17B C18B C19B 37.5(3)
C20B N3B C19B C18B -167.7(3)
C16B N3B C19B C18B 19.5(3)
C17B C18B C19B N3B -34.6(3)
C19B N3B C20B O3B 177.4(3)
C16B N3B C20B O3B -10.2(4)
C19B N3B C20B C21B -7.5(5)
C16B N3B C20B C21B 164.8(3)
C22B N4B C21B C20B -129.4(3)
C22B N4B C21B C30B 113.8(3)
O3B C20B C21B N4B -23.6(4)
N3B C20B C21B N4B 161.3(3)
O3B C20B C21B C30B 96.9(3)
N3B C20B C21B C30B -78.1(3)
C21B N4B C22B O5B -5.3(5)
C21B N4B C22B O4B 175.2(3)
C23B O4B C22B O5B 1.6(5)
C23B O4B C22B N4B -179.0(3)
C22B O4B C23B C26B 63.5(4)
C22B O4B C23B C24B -178.8(3)
C22B O4B C23B C25B -61.5(4)
C29B O6B C28B O7B 1.9(4)
C29B O6B C28B C4B 178.2(3)
N1B C4B C28B O7B -47.5(4)
C3B C4B C28B O7B 70.9(4)
N1B C4B C28B O6B 136.3(3)
C3B C4B C28B O6B -105.3(3)
C32B N5B C30B C21B -67.1(4)
C31B N5B C30B C21B 62.0(4)
N4B C21B C30B N5B -85.0(4)
C20B C21B C30B N5B 156.8(3)
